data_2226963
loop_
_publ_author_name
'Alsubari, Abdulsalam'
'Moussaif, Ahmed'
'Zouihri, Hafid'
'Essassi, El Mokhtar'
'Ng, Seik Weng'

_publ_section_title
;
 <i>N</i>'-(1-Allyl-2-oxoindolin-3-ylidene)benzohydrazide
;
_journal_coeditor_code JH2174
_journal_issue 8
_journal_name_full 'Acta Crystallographica Section E'
_journal_page_first o1905
_journal_paper_doi 10.1107/S1600536810024918
_journal_volume 66
_journal_year 2010
_chemical_formula_iupac 'C18 H15 N3 O2'
_chemical_formula_moiety 'C18 H15 N3 O2'
_chemical_formula_sum 'C18 H15 N3 O2'
_chemical_formula_weight 305.33
_chemical_name_systematic
;
<i>N</i>'-(1-Allyl-2-oxoindolin-3-ylidene)benzohydrazide
;
_space_group_IT_number 14
_symmetry_cell_setting monoclinic
_symmetry_space_group_name_Hall '-P 2ybc'
_symmetry_space_group_name_H-M 'P 1 21/c 1'
_atom_sites_solution_hydrogens geom
_atom_sites_solution_primary direct
_atom_sites_solution_secondary difmap
_audit_creation_method SHELXL-97
_cell_angle_alpha 90.00
_cell_angle_beta 94.481(2)
_cell_angle_gamma 90.00
_cell_formula_units_Z 4
_cell_length_a 7.5921(2)
_cell_length_b 15.1968(4)
_cell_length_c 12.8716(3)
_cell_measurement_reflns_used 3004
_cell_measurement_temperature 293(2)
_cell_measurement_theta_max 25.0
_cell_measurement_theta_min 2.7
_cell_volume 1480.53(7)
_computing_cell_refinement 'SAINT (Bruker, 2008)'
_computing_data_collection 'APEX2 (Bruker, 2008)'
_computing_data_reduction 'SAINT (Bruker, 2008)'
_computing_molecular_graphics 'X-SEED (Barbour, 2001)'
_computing_publication_material 'publCIF (Westrip, 2010)'
_computing_structure_refinement 'SHELXL97 (Sheldrick, 2008)'
_computing_structure_solution 'SHELXS97 (Sheldrick, 2008)'
_diffrn_ambient_temperature 293(2)
_diffrn_measured_fraction_theta_full 0.999
_diffrn_measured_fraction_theta_max 0.999
_diffrn_measurement_device_type 'Bruker X8 APEXII diffractometer'
_diffrn_measurement_method '\f and \w scans'
_diffrn_radiation_monochromator graphite
_diffrn_radiation_source 'fine-focus sealed tube'
_diffrn_radiation_type MoK\a
_diffrn_radiation_wavelength 0.71073
_diffrn_reflns_av_R_equivalents 0.0585
_diffrn_reflns_av_sigmaI/netI 0.0444
_diffrn_reflns_limit_h_max 9
_diffrn_reflns_limit_h_min -9
_diffrn_reflns_limit_k_max 19
_diffrn_reflns_limit_k_min -19
_diffrn_reflns_limit_l_max 16
_diffrn_reflns_limit_l_min -16
_diffrn_reflns_number 17477
_diffrn_reflns_theta_full 27.14
_diffrn_reflns_theta_max 27.14
_diffrn_reflns_theta_min 2.68
_diffrn_standards_decay_% 0
_diffrn_standards_interval_count 0
_diffrn_standards_interval_time 0
_diffrn_standards_number 0
_exptl_absorpt_coefficient_mu 0.092
_exptl_absorpt_correction_type none
_exptl_crystal_colour Yellow
_exptl_crystal_density_diffrn 1.370
_exptl_crystal_density_method 'not measured'
_exptl_crystal_description Prism
_exptl_crystal_F_000 640
_exptl_crystal_size_max 0.35
_exptl_crystal_size_mid 0.30
_exptl_crystal_size_min 0.20
_refine_diff_density_max 0.183
_refine_diff_density_min -0.212
_refine_ls_extinction_method none
_refine_ls_goodness_of_fit_ref 1.003
_refine_ls_hydrogen_treatment mixed
_refine_ls_matrix_type full
_refine_ls_number_parameters 212
_refine_ls_number_reflns 3286
_refine_ls_number_restraints 0
_refine_ls_restrained_S_all 1.003
_refine_ls_R_factor_all 0.0682
_refine_ls_R_factor_gt 0.0407
_refine_ls_shift/su_max 0.001
_refine_ls_shift/su_mean 0.001
_refine_ls_structure_factor_coef Fsqd
_refine_ls_weighting_details 'calc w=1/[\s^2^(Fo^2^)+(0.0463P)^2^+0.3757P] where P=(Fo^2^+2Fc^2^)/3'
_refine_ls_weighting_scheme calc
_refine_ls_wR_factor_gt 0.0937
_refine_ls_wR_factor_ref 0.1077
_reflns_number_gt 2343
_reflns_number_total 3286
_reflns_threshold_expression I>2\s(I)
_cod_data_source_file jh2174.cif
_cod_data_source_block I
_cod_original_sg_symbol_H-M 'P 21/c'
_cod_database_code 2226963
_cod_database_fobs_code 2226963

loop_
_symmetry_equiv_pos_as_xyz
'x, y, z'
'-x, y+1/2, -z+1/2'
'-x, -y, -z'
'x, -y-1/2, z-1/2'

loop_
_atom_site_type_symbol
_atom_site_label
_atom_site_fract_x
_atom_site_fract_y
_atom_site_fract_z
_atom_site_U_iso_or_equiv
_atom_site_adp_type
_atom_site_calc_flag
_atom_site_refinement_flags
_atom_site_occupancy
_atom_site_disorder_assembly
_atom_site_disorder_group
O O1 0.63773(15) 0.55475(7) 0.60381(8) 0.0315(3) Uani d . 1 . .
O O2 0.68617(16) 0.66838(8) 0.24350(8) 0.0353(3) Uani d . 1 . .
N N1 0.76855(17) 0.41763(9) 0.62121(10) 0.0271(3) Uani d . 1 . .
N N2 0.75597(16) 0.53877(8) 0.38503(9) 0.0248(3) Uani d . 1 . .
N N3 0.67263(17) 0.61477(9) 0.40734(10) 0.0259(3) Uani d . 1 . .
H H3 0.638(2) 0.6205(11) 0.4710(14) 0.034(5) Uiso d . 1 . .
C C1 0.8544(2) 0.35920(10) 0.55565(12) 0.0261(3) Uani d . 1 . .
C C2 0.9222(2) 0.27683(11) 0.57850(13) 0.0318(4) Uani d . 1 . .
H H2 0.9162 0.2518 0.6441 0.038 Uiso calc R 1 . .
C C3 1.0002(2) 0.23266(11) 0.49925(14) 0.0342(4) Uani d . 1 . .
H H3A 1.0454 0.1765 0.5120 0.041 Uiso calc R 1 . .
C C4 1.0126(2) 0.27008(11) 0.40166(14) 0.0338(4) Uani d . 1 . .
H H4 1.0683 0.2395 0.3509 0.041 Uiso calc R 1 . .
C C5 0.9423(2) 0.35293(11) 0.37944(12) 0.0292(4) Uani d . 1 . .
H H5 0.9496 0.3781 0.3141 0.035 Uiso calc R 1 . .
C C6 0.86100(19) 0.39725(10) 0.45682(12) 0.0248(3) Uani d . 1 . .
C C7 0.7178(2) 0.49230(11) 0.56872(12) 0.0258(3) Uani d . 1 . .
C C8 0.7558(2) 0.40781(12) 0.73353(12) 0.0306(4) Uani d . 1 . .
H H8A 0.7490 0.3458 0.7505 0.037 Uiso calc R 1 . .
H H8B 0.6484 0.4359 0.7529 0.037 Uiso calc R 1 . .
C C9 0.9114(2) 0.44791(11) 0.79466(12) 0.0302(4) Uani d . 1 . .
H H9 1.0233 0.4259 0.7850 0.036 Uiso calc R 1 . .
C C10 0.8980(3) 0.51229(13) 0.86094(14) 0.0418(5) Uani d . 1 . .
H H10A 0.7876 0.5354 0.8720 0.050 Uiso calc R 1 . .
H H10B 0.9988 0.5350 0.8971 0.050 Uiso calc R 1 . .
C C11 0.77560(19) 0.48267(10) 0.46041(11) 0.0238(3) Uani d . 1 . .
C C12 0.6459(2) 0.67879(11) 0.33277(11) 0.0255(3) Uani d . 1 . .
C C13 0.5594(2) 0.76046(10) 0.36850(11) 0.0254(3) Uani d . 1 . .
C C14 0.5437(2) 0.78064(11) 0.47319(12) 0.0300(4) Uani d . 1 . .
H H14 0.5883 0.7420 0.5248 0.036 Uiso calc R 1 . .
C C15 0.4623(2) 0.85771(12) 0.50059(13) 0.0351(4) Uani d . 1 . .
H H15 0.4523 0.8708 0.5705 0.042 Uiso calc R 1 . .
C C16 0.3957(2) 0.91536(11) 0.42413(14) 0.0339(4) Uani d . 1 . .
H H16 0.3399 0.9669 0.4427 0.041 Uiso calc R 1 . .
C C17 0.4119(2) 0.89656(11) 0.32019(13) 0.0338(4) Uani d . 1 . .
H H17 0.3677 0.9356 0.2689 0.041 Uiso calc R 1 . .
C C18 0.4937(2) 0.81987(11) 0.29260(13) 0.0313(4) Uani d . 1 . .
H H18 0.5051 0.8077 0.2226 0.038 Uiso calc R 1 . .

loop_
_atom_site_aniso_label
_atom_site_aniso_U_11
_atom_site_aniso_U_22
_atom_site_aniso_U_33
_atom_site_aniso_U_12
_atom_site_aniso_U_13
_atom_site_aniso_U_23
O1 0.0376(6) 0.0279(6) 0.0296(6) 0.0016(5) 0.0074(5) -0.0031(5)
O2 0.0445(7) 0.0378(7) 0.0243(6) 0.0041(6) 0.0065(5) 0.0008(5)
N1 0.0309(7) 0.0272(7) 0.0234(6) -0.0021(6) 0.0028(5) -0.0006(5)
N2 0.0254(7) 0.0229(7) 0.0258(6) -0.0022(5) 0.0005(5) -0.0037(5)
N3 0.0325(7) 0.0226(7) 0.0230(7) 0.0006(6) 0.0036(5) -0.0020(6)
C1 0.0244(8) 0.0247(8) 0.0286(8) -0.0056(7) -0.0011(6) -0.0035(6)
C2 0.0336(9) 0.0272(9) 0.0338(9) -0.0038(7) -0.0015(7) 0.0037(7)
C3 0.0342(9) 0.0223(9) 0.0452(10) 0.0013(7) -0.0030(8) -0.0014(7)
C4 0.0323(9) 0.0284(9) 0.0402(10) 0.0022(7) 0.0003(7) -0.0094(7)
C5 0.0292(8) 0.0296(9) 0.0283(8) -0.0014(7) 0.0000(7) -0.0052(7)
C6 0.0239(7) 0.0231(8) 0.0267(8) -0.0042(6) -0.0013(6) -0.0028(6)
C7 0.0260(8) 0.0260(9) 0.0254(8) -0.0051(7) 0.0023(6) -0.0018(6)
C8 0.0366(9) 0.0315(9) 0.0241(8) -0.0049(7) 0.0048(7) 0.0037(7)
C9 0.0319(9) 0.0327(10) 0.0259(8) 0.0010(7) 0.0017(7) 0.0056(7)
C10 0.0400(10) 0.0462(12) 0.0386(10) -0.0019(9) -0.0007(8) -0.0081(9)
C11 0.0237(7) 0.0225(8) 0.0249(8) -0.0048(6) 0.0007(6) -0.0036(6)
C12 0.0251(8) 0.0273(9) 0.0237(8) -0.0033(7) 0.0001(6) -0.0002(6)
C13 0.0258(8) 0.0239(8) 0.0262(8) -0.0030(6) 0.0000(6) 0.0003(6)
C14 0.0339(9) 0.0300(9) 0.0255(8) 0.0023(7) -0.0005(7) 0.0028(7)
C15 0.0401(10) 0.0343(10) 0.0309(9) 0.0022(8) 0.0034(7) -0.0056(7)
C16 0.0319(9) 0.0248(9) 0.0441(10) 0.0013(7) -0.0018(7) -0.0034(7)
C17 0.0361(9) 0.0258(9) 0.0380(9) -0.0011(7) -0.0066(7) 0.0070(7)
C18 0.0378(9) 0.0292(9) 0.0265(8) -0.0036(7) -0.0006(7) 0.0021(7)

loop_
_atom_type_symbol
_atom_type_description
_atom_type_scat_dispersion_real
_atom_type_scat_dispersion_imag
_atom_type_scat_source
C C 0.0033 0.0016 'International Tables Vol C Tables 4.2.6.8 and 6.1.1.4'
H H 0.0000 0.0000 'International Tables Vol C Tables 4.2.6.8 and 6.1.1.4'
N N 0.0061 0.0033 'International Tables Vol C Tables 4.2.6.8 and 6.1.1.4'
O O 0.0106 0.0060 'International Tables Vol C Tables 4.2.6.8 and 6.1.1.4'

loop_
_geom_angle_atom_site_label_1
_geom_angle_atom_site_label_2
_geom_angle_atom_site_label_3
_geom_angle_site_symmetry_1
_geom_angle_site_symmetry_3
_geom_angle
_geom_angle_publ_flag
C7 N1 C1 . . 110.61(12) ?
C7 N1 C8 . . 122.50(13) ?
C1 N1 C8 . . 126.35(14) ?
C11 N2 N3 . . 115.52(13) ?
N2 N3 C12 . . 120.10(13) ?
N2 N3 H3 . . 117.1(11) ?
C12 N3 H3 . . 122.8(11) ?
C2 C1 C6 . . 121.98(15) ?
C2 C1 N1 . . 128.60(15) ?
C6 C1 N1 . . 109.42(14) ?
C1 C2 C3 . . 117.11(15) ?
C1 C2 H2 . . 121.4 ?
C3 C2 H2 . . 121.4 ?
C4 C3 C2 . . 121.89(16) ?
C4 C3 H3A . . 119.1 ?
C2 C3 H3A . . 119.1 ?
C5 C4 C3 . . 120.37(16) ?
C5 C4 H4 . . 119.8 ?
C3 C4 H4 . . 119.8 ?
C6 C5 C4 . . 118.56(15) ?
C6 C5 H5 . . 120.7 ?
C4 C5 H5 . . 120.7 ?
C5 C6 C1 . . 120.06(15) ?
C5 C6 C11 . . 132.96(15) ?
C1 C6 C11 . . 106.97(13) ?
O1 C7 N1 . . 126.09(14) ?
O1 C7 C11 . . 127.17(14) ?
N1 C7 C11 . . 106.74(13) ?
N1 C8 C9 . . 111.54(13) ?
N1 C8 H8A . . 109.3 ?
C9 C8 H8A . . 109.3 ?
N1 C8 H8B . . 109.3 ?
C9 C8 H8B . . 109.3 ?
H8A C8 H8B . . 108.0 ?
C10 C9 C8 . . 123.28(16) ?
C10 C9 H9 . . 118.4 ?
C8 C9 H9 . . 118.4 ?
C9 C10 H10A . . 120.0 ?
C9 C10 H10B . . 120.0 ?
H10A C10 H10B . . 120.0 ?
N2 C11 C6 . . 126.25(14) ?
N2 C11 C7 . . 127.48(14) ?
C6 C11 C7 . . 106.27(13) ?
O2 C12 N3 . . 122.15(15) ?
O2 C12 C13 . . 123.06(14) ?
N3 C12 C13 . . 114.77(13) ?
C18 C13 C14 . . 118.77(15) ?
C18 C13 C12 . . 117.67(14) ?
C14 C13 C12 . . 123.55(14) ?
C15 C14 C13 . . 120.38(15) ?
C15 C14 H14 . . 119.8 ?
C13 C14 H14 . . 119.8 ?
C14 C15 C16 . . 120.05(16) ?
C14 C15 H15 . . 120.0 ?
C16 C15 H15 . . 120.0 ?
C17 C16 C15 . . 120.14(16) ?
C17 C16 H16 . . 119.9 ?
C15 C16 H16 . . 119.9 ?
C18 C17 C16 . . 119.95(16) ?
C18 C17 H17 . . 120.0 ?
C16 C17 H17 . . 120.0 ?
C17 C18 C13 . . 120.69(15) ?
C17 C18 H18 . . 119.7 ?
C13 C18 H18 . . 119.7 ?

loop_
_geom_bond_atom_site_label_1
_geom_bond_atom_site_label_2
_geom_bond_site_symmetry_2
_geom_bond_distance
_geom_bond_publ_flag
O1 C7 . 1.2318(18) ?
O2 C12 . 1.2223(18) ?
N1 C7 . 1.361(2) ?
N1 C1 . 1.418(2) ?
N1 C8 . 1.4641(19) ?
N2 C11 . 1.2915(19) ?
N2 N3 . 1.3584(18) ?
N3 C12 . 1.371(2) ?
N3 H3 . 0.883(18) ?
C1 C2 . 1.377(2) ?
C1 C6 . 1.402(2) ?
C2 C3 . 1.392(2) ?
C2 H2 . 0.9300 ?
C3 C4 . 1.389(2) ?
C3 H3A . 0.9300 ?
C4 C5 . 1.388(2) ?
C4 H4 . 0.9300 ?
C5 C6 . 1.387(2) ?
C5 H5 . 0.9300 ?
C6 C11 . 1.453(2) ?
C7 C11 . 1.501(2) ?
C8 C9 . 1.497(2) ?
C8 H8A . 0.9700 ?
C8 H8B . 0.9700 ?
C9 C10 . 1.307(2) ?
C9 H9 . 0.9300 ?
C10 H10A . 0.9300 ?
C10 H10B . 0.9300 ?
C12 C13 . 1.493(2) ?
C13 C18 . 1.394(2) ?
C13 C14 . 1.396(2) ?
C14 C15 . 1.383(2) ?
C14 H14 . 0.9300 ?
C15 C16 . 1.383(2) ?
C15 H15 . 0.9300 ?
C16 C17 . 1.383(2) ?
C16 H16 . 0.9300 ?
C17 C18 . 1.380(2) ?
C17 H17 . 0.9300 ?
C18 H18 . 0.9300 ?

loop_
_geom_hbond_atom_site_label_D
_geom_hbond_atom_site_label_H
_geom_hbond_atom_site_label_A
_geom_hbond_site_symmetry_A
_geom_hbond_distance_DH
_geom_hbond_distance_HA
_geom_hbond_distance_DA
_geom_hbond_angle_DHA
_geom_hbond_publ_flag
N3 H3 O1 . 0.88(2) 1.98(2) 2.721(2) 141(2) yes

loop_
_geom_torsion_atom_site_label_1
_geom_torsion_atom_site_label_2
_geom_torsion_atom_site_label_3
_geom_torsion_atom_site_label_4
_geom_torsion_site_symmetry_1
_geom_torsion_site_symmetry_2
_geom_torsion_site_symmetry_3
_geom_torsion_site_symmetry_4
_geom_torsion
_geom_torsion_publ_flag
C11 N2 N3 C12 . . . . 179.73(14) ?
C7 N1 C1 C2 . . . . -178.87(15) ?
C8 N1 C1 C2 . . . . 9.5(3) ?
C7 N1 C1 C6 . . . . 0.38(17) ?
C8 N1 C1 C6 . . . . -171.30(14) ?
C6 C1 C2 C3 . . . . 0.7(2) ?
N1 C1 C2 C3 . . . . 179.84(15) ?
C1 C2 C3 C4 . . . . 1.1(2) ?
C2 C3 C4 C5 . . . . -1.7(3) ?
C3 C4 C5 C6 . . . . 0.4(2) ?
C4 C5 C6 C1 . . . . 1.4(2) ?
C4 C5 C6 C11 . . . . 179.98(16) ?
C2 C1 C6 C5 . . . . -1.9(2) ?
N1 C1 C6 C5 . . . . 178.75(13) ?
C2 C1 C6 C11 . . . . 179.12(14) ?
N1 C1 C6 C11 . . . . -0.19(16) ?
C1 N1 C7 O1 . . . . 178.68(15) ?
C8 N1 C7 O1 . . . . -9.3(2) ?
C1 N1 C7 C11 . . . . -0.38(16) ?
C8 N1 C7 C11 . . . . 171.67(13) ?
C7 N1 C8 C9 . . . . -83.08(19) ?
C1 N1 C8 C9 . . . . 87.67(19) ?
N1 C8 C9 C10 . . . . 119.36(18) ?
N3 N2 C11 C6 . . . . -179.51(13) ?
N3 N2 C11 C7 . . . . -0.3(2) ?
C5 C6 C11 N2 . . . . 0.6(3) ?
C1 C6 C11 N2 . . . . 179.33(14) ?
C5 C6 C11 C7 . . . . -178.78(16) ?
C1 C6 C11 C7 . . . . -0.03(16) ?
O1 C7 C11 N2 . . . . 1.9(3) ?
N1 C7 C11 N2 . . . . -179.10(14) ?
O1 C7 C11 C6 . . . . -178.79(15) ?
N1 C7 C11 C6 . . . . 0.26(16) ?
N2 N3 C12 O2 . . . . 4.0(2) ?
N2 N3 C12 C13 . . . . -177.63(12) ?
O2 C12 C13 C18 . . . . 11.9(2) ?
N3 C12 C13 C18 . . . . -166.38(14) ?
O2 C12 C13 C14 . . . . -167.09(15) ?
N3 C12 C13 C14 . . . . 14.6(2) ?
C18 C13 C14 C15 . . . . 0.8(2) ?
C12 C13 C14 C15 . . . . 179.84(15) ?
C13 C14 C15 C16 . . . . 0.0(3) ?
C14 C15 C16 C17 . . . . -0.6(3) ?
C15 C16 C17 C18 . . . . 0.4(3) ?
C16 C17 C18 C13 . . . . 0.5(3) ?
C14 C13 C18 C17 . . . . -1.1(2) ?
C12 C13 C18 C17 . . . . 179.85(14) ?

loop_
_cod_related_entry_id
_cod_related_entry_database
_cod_related_entry_code
1 ChemSpider 7854127
